data_4518785
loop_
_publ_author_name
'Roztocki, Kornel'
'Rauche, Marcus'
'Bon, Volodymyr'
'Kaskel, Stefan'
'Brunner, Eike'
'Matoga, Dariusz'

_publ_section_title
;
 Combining <i>In Situ</i> Techniques (XRD, IR, and <sup>13</sup>C NMR) and
 Gas Adsorption Measurements Reveals CO<sub>2</sub>-Induced Structural
 Transitions and High CO<sub>2</sub>/CH<sub>4</sub> Selectivity for a
 Flexible Metal-Organic Framework JUK-8.
;
_journal_issue 24
_journal_name_full 'ACS applied materials &amp; interfaces'
_journal_page_first 28503
_journal_page_last 28513
_journal_paper_doi 10.1021/acsami.1c07268
_journal_volume 13
_journal_year 2021
_chemical_formula_sum 'C34 H24 N6 O7 Zn'
_chemical_formula_weight 693.96
_space_group_crystal_system monoclinic
_space_group_IT_number 15
_space_group_name_Hall '-C 2yc'
_space_group_name_H-M_alt 'C 1 2/c 1'
_atom_sites_solution_hydrogens geom
_audit_creation_method SHELXL-2014/7
_cell_angle_alpha 90
_cell_angle_beta 101.653(8)
_cell_angle_gamma 90
_cell_formula_units_Z 8
_cell_length_a 16.9782(13)
_cell_length_b 18.5080(14)
_cell_length_c 26.157(2)
_cell_measurement_reflns_used 5546
_cell_measurement_temperature 120(2)
_cell_measurement_theta_max 27.4290
_cell_measurement_theta_min 3.3410
_cell_volume 8050.0(11)
_computing_cell_refinement 'CrysAlisPro 1.171.38.41r (Rigaku OD, 2015)'
_computing_data_collection 'CrysAlisPro 1.171.38.41r (Rigaku OD, 2015)'
_computing_data_reduction 'CrysAlisPro 1.171.38.41r (Rigaku OD, 2015)'
_computing_molecular_graphics
;
  ORTEP-3 for Windows (Farrugia, 2012); MERCURY (Version
  1.4; Macrae et al., 2008)
;
_computing_publication_material 'SHELXL-2014/7 (Sheldrick, 2014)'
_computing_structure_refinement 'SHELXL-2014/7 (Sheldrick, 2014)'
_computing_structure_solution 'SIR2014 (Burla et al., 2015)'
_diffrn_ambient_temperature 120(2)
_diffrn_detector 'CCD plate'
_diffrn_detector_area_resol_mean 10.3756
_diffrn_detector_type Atlas
_diffrn_measured_fraction_theta_full 0.970
_diffrn_measured_fraction_theta_max 0.732
_diffrn_measurement_device 'four-circle diffractometer'
_diffrn_measurement_device_type 'SuperNova, Dual, Cu at zero, Atlas'
_diffrn_radiation_monochromator mirror
_diffrn_radiation_probe x-ray
_diffrn_radiation_type 'Mo K\a'
_diffrn_radiation_wavelength 0.71073
_diffrn_reflns_av_R_equivalents 0.1199
_diffrn_reflns_av_unetI/netI 0.1088
_diffrn_reflns_Laue_measured_fraction_full 0.970
_diffrn_reflns_Laue_measured_fraction_max 0.732
_diffrn_reflns_limit_h_max 22
_diffrn_reflns_limit_h_min -17
_diffrn_reflns_limit_k_max 24
_diffrn_reflns_limit_k_min -22
_diffrn_reflns_limit_l_max 34
_diffrn_reflns_limit_l_min -34
_diffrn_reflns_number 14164
_diffrn_reflns_point_group_measured_fraction_full 0.970
_diffrn_reflns_point_group_measured_fraction_max 0.732
_diffrn_reflns_theta_full 25.242
_diffrn_reflns_theta_max 28.476
_diffrn_reflns_theta_min 3.355
_diffrn_source 'micro-focus sealed X-ray tube'
_diffrn_source_type 'SuperNova (Mo) X-ray Source'
_exptl_absorpt_coefficient_mu 0.657
_exptl_absorpt_correction_type multi-scan
_exptl_absorpt_process_details
;
CrysAlisPro 1.171.38.46 (Rigaku Oxford Diffraction, 2015)
Empirical absorption correction using spherical harmonics,
 implemented in SCALE3 ABSPACK scaling algorithm.
;
_exptl_crystal_colour colourless
_exptl_crystal_density_diffrn 1.145
_exptl_crystal_density_method 'not measured'
_exptl_crystal_description block
_exptl_crystal_F_000 2848
_exptl_crystal_size_max 0.300
_exptl_crystal_size_mid 0.200
_exptl_crystal_size_min 0.200
_exptl_transmission_factor_max 0.880
_exptl_transmission_factor_min 0.827
_refine_diff_density_max 0.975
_refine_diff_density_min -0.768
_refine_diff_density_rms 0.112
_refine_ls_extinction_method none
_refine_ls_goodness_of_fit_ref 1.032
_refine_ls_hydrogen_treatment constr
_refine_ls_matrix_type full
_refine_ls_number_parameters 432
_refine_ls_number_reflns 7442
_refine_ls_number_restraints 0
_refine_ls_restrained_S_all 1.032
_refine_ls_R_factor_all 0.1551
_refine_ls_R_factor_gt 0.1193
_refine_ls_shift/su_max 0.000
_refine_ls_shift/su_mean 0.000
_refine_ls_structure_factor_coef Fsqd
_refine_ls_weighting_details 'w=1/[\s^2^(Fo^2^)+(0.1724P)^2^+82.9453P] where P=(Fo^2^+2Fc^2^)/3'
_refine_ls_weighting_scheme calc
_refine_ls_wR_factor_gt 0.3288
_refine_ls_wR_factor_ref 0.3510
_reflns_Friedel_coverage 0.000
_reflns_number_gt 4712
_reflns_number_total 7442
_reflns_threshold_expression 'I > 2\s(I)'
_cod_data_source_file am1c07268_si_004.cif
_cod_data_source_block shelx
_cod_depositor_comments 'Adding full bibliography for 4518783--4518785.cif.'
_cod_original_cell_volume 8050.1(11)
_cod_original_sg_symbol_H-M 'C 2/c'
_cod_database_code 4518785
_shelx_shelxl_version_number 2014/7
_shelx_space_group_comment
;
The symmetry employed for this shelxl refinement is uniquely defined
by the following loop, which should always be used as a source of
symmetry information in preference to the above space-group names.
They are only intended as comments.
;
_shelx_estimated_absorpt_t_min 0.827
_shelx_estimated_absorpt_t_max 0.880
_oxdiff_exptl_absorpt_empirical_full_min 0.800
_oxdiff_exptl_absorpt_empirical_full_max 1.349
_oxdiff_exptl_absorpt_empirical_details
;
Empirical correction (ABSPACK) includes:
- Absorption correction using spherical harmonics
- Frame scaling
;

loop_
_space_group_symop_operation_xyz
'x, y, z'
'-x, y, -z+1/2'
'x+1/2, y+1/2, z'
'-x+1/2, y+1/2, -z+1/2'
'-x, -y, -z'
'x, -y, z-1/2'
'-x+1/2, -y+1/2, -z'
'x+1/2, -y+1/2, z-1/2'

loop_
_atom_site_label
_atom_site_type_symbol
_atom_site_fract_x
_atom_site_fract_y
_atom_site_fract_z
_atom_site_U_iso_or_equiv
_atom_site_adp_type
_atom_site_occupancy
_atom_site_site_symmetry_order
_atom_site_calc_flag
_atom_site_refinement_flags_posn
_atom_site_refinement_flags_adp
_atom_site_refinement_flags_occupancy
_atom_site_disorder_assembly
_atom_site_disorder_group
Zn1 Zn 0.30486(6) 0.33893(5) 0.30119(3) 0.0398(3) Uani 1 1 d . . . . .
O1 O 0.9437(4) -0.0349(4) 0.6058(3) 0.0580(17) Uani 1 1 d . . . . .
O2 O 0.7354(4) 0.0984(4) 0.4893(3) 0.072(2) Uani 1 1 d . . . . .
O3 O 0.2960(4) 0.4094(3) 0.3735(2) 0.0450(13) Uani 1 1 d . . . . .
O4 O 0.2455(3) 0.3010(3) 0.3579(2) 0.0448(13) Uani 1 1 d . . . . .
O5 O 0.1448(4) 0.3661(4) 0.5742(2) 0.063(2) Uani 1 1 d . . . . .
O6 O 0.3293(5) 0.5826(5) 0.7465(2) 0.069(2) Uani 1 1 d . . . . .
O7 O 0.2108(5) 0.5926(5) 0.7590(3) 0.072(2) Uani 1 1 d . . . . .
N1 N 0.4245(4) 0.3162(3) 0.3319(2) 0.0398(15) Uani 1 1 d . . . . .
N2 N 0.6844(4) 0.2094(4) 0.4266(3) 0.0447(16) Uani 1 1 d . . . . .
N3 N 0.7627(5) 0.1961(4) 0.4438(3) 0.0496(17) Uani 1 1 d . . . . .
H3 H 0.7992 0.2246 0.4349 0.060 Uiso 1 1 calc R U . . .
N4 N 1.0768(4) -0.0076(4) 0.6141(3) 0.0442(16) Uani 1 1 d . . . . .
H4 H 1.1120 0.0245 0.6080 0.053 Uiso 1 1 calc R U . . .
N5 N 1.1012(4) -0.0661(4) 0.6431(3) 0.0481(17) Uani 1 1 d . . . . .
N6 N 1.2693(5) -0.2517(5) 0.7518(3) 0.056(2) Uani 1 1 d . . . . .
C1 C 0.4842(5) 0.3519(5) 0.3166(3) 0.0422(18) Uani 1 1 d . . . . .
H1 H 0.4720 0.3897 0.2917 0.051 Uiso 1 1 calc R U . . .
C2 C 0.5631(5) 0.3345(5) 0.3366(3) 0.0434(18) Uani 1 1 d . . . . .
H2 H 0.6049 0.3588 0.3242 0.052 Uiso 1 1 calc R U . . .
C3 C 0.5819(5) 0.2813(4) 0.3749(3) 0.0381(17) Uani 1 1 d . . . . .
C4 C 0.5194(6) 0.2453(5) 0.3907(3) 0.052(2) Uani 1 1 d . . . . .
H4A H 0.5302 0.2086 0.4166 0.062 Uiso 1 1 calc R U . . .
C5 C 0.4414(6) 0.2634(5) 0.3683(4) 0.050(2) Uani 1 1 d . . . . .
H5 H 0.3984 0.2382 0.3786 0.060 Uiso 1 1 calc R U . . .
C6 C 0.6675(5) 0.2625(5) 0.3961(3) 0.047(2) Uani 1 1 d . . . . .
H6 H 0.7093 0.2904 0.3867 0.056 Uiso 1 1 calc R U . . .
C7 C 0.7853(5) 0.1371(5) 0.4759(4) 0.047(2) Uani 1 1 d . . . . .
C8 C 0.8728(5) 0.1254(4) 0.4940(3) 0.0411(18) Uani 1 1 d . . . . .
C9 C 0.9325(6) 0.1603(5) 0.4702(3) 0.049(2) Uani 1 1 d . . . . .
H9 H 0.9182 0.1953 0.4433 0.059 Uiso 1 1 calc R U . . .
C10 C 1.0107(6) 0.1402(5) 0.4885(3) 0.048(2) Uani 1 1 d . . . . .
H10 H 1.0510 0.1607 0.4725 0.058 Uiso 1 1 calc R U . . .
C11 C 1.0344(5) 0.0918(4) 0.5292(3) 0.0403(17) Uani 1 1 d . . . . .
H11 H 1.0898 0.0811 0.5408 0.048 Uiso 1 1 calc R U . . .
C12 C 0.9779(5) 0.0588(4) 0.5530(3) 0.0413(18) Uani 1 1 d . . . . .
C13 C 0.8976(5) 0.0759(5) 0.5336(3) 0.0400(18) Uani 1 1 d . . . . .
H13 H 0.8577 0.0523 0.5483 0.048 Uiso 1 1 calc R U . . .
C14 C 0.9942(5) 0.0020(5) 0.5934(3) 0.0433(18) Uani 1 1 d . . . . .
C15 C 1.1761(6) -0.0709(5) 0.6604(3) 0.048(2) Uani 1 1 d . . . . .
H15 H 1.2107 -0.0337 0.6530 0.058 Uiso 1 1 calc R U . . .
C16 C 1.2105(5) -0.1337(5) 0.6922(3) 0.0455(19) Uani 1 1 d . . . . .
C17 C 1.2885(7) -0.1409(5) 0.7102(5) 0.064(3) Uani 1 1 d . . . . .
H17 H 1.3249 -0.1056 0.7023 0.077 Uiso 1 1 calc R U . . .
C18 C 1.3171(5) -0.1997(6) 0.7406(4) 0.055(2) Uani 1 1 d . . . . .
H18 H 1.3732 -0.2033 0.7541 0.066 Uiso 1 1 calc R U . . .
C21 C 0.2562(5) 0.3578(5) 0.3850(3) 0.0435(19) Uani 1 1 d . . . . .
C22 C 0.2244(5) 0.3593(5) 0.4349(3) 0.0428(18) Uani 1 1 d . . . . .
C23 C 0.2310(5) 0.4234(5) 0.4630(3) 0.046(2) Uani 1 1 d . . . . .
H23 H 0.2521 0.4653 0.4497 0.055 Uiso 1 1 calc R U . . .
C24 C 0.2070(6) 0.4262(5) 0.5097(3) 0.051(2) Uani 1 1 d . . . . .
H24 H 0.2145 0.4693 0.5298 0.061 Uiso 1 1 calc R U . . .
C25 C 0.1718(6) 0.3669(6) 0.5281(3) 0.056(3) Uani 1 1 d . . . . .
C26 C 0.1614(6) 0.3033(6) 0.4987(4) 0.055(2) Uani 1 1 d . . . . .
H26 H 0.1371 0.2621 0.5107 0.066 Uiso 1 1 calc R U . . .
C27 C 0.1871(6) 0.3015(5) 0.4518(3) 0.050(2) Uani 1 1 d . . . . .
H27 H 0.1786 0.2590 0.4310 0.059 Uiso 1 1 calc R U . . .
C28 C 0.1766(6) 0.4123(6) 0.6149(3) 0.054(2) Uani 1 1 d . . . . .
C29 C 0.2578(7) 0.4287(6) 0.6268(4) 0.067(3) Uani 1 1 d . . . . .
H29 H 0.2933 0.4068 0.6076 0.081 Uiso 1 1 calc R U . . .
C30 C 0.2871(8) 0.4764(7) 0.6663(4) 0.071(3) Uani 1 1 d . . . . .
H30 H 0.3428 0.4879 0.6745 0.086 Uiso 1 1 calc R U . . .
C31 C 0.2332(5) 0.5082(5) 0.6947(3) 0.047(2) Uani 1 1 d . . . . .
C32 C 0.1543(7) 0.4872(6) 0.6828(3) 0.062(3) Uani 1 1 d . . . . .
H32 H 0.1191 0.5056 0.7036 0.075 Uiso 1 1 calc R U . . .
C33 C 0.1226(7) 0.4412(7) 0.6423(4) 0.069(3) Uani 1 1 d . . . . .
H33 H 0.0669 0.4300 0.6338 0.082 Uiso 1 1 calc R U . . .
C34 C 0.2603(8) 0.5609(6) 0.7353(3) 0.069(3) Uani 1 1 d . . . . .
C19A C 1.1585(15) -0.1740(13) 0.7203(9) 0.053(7) Uiso 0.40(2) 1 d . . P A 1
H19A H 1.1037 -0.1608 0.7174 0.063 Uiso 0.40(2) 1 calc R U P A 1
C20A C 1.1892(13) -0.2291(15) 0.7496(8) 0.050(7) Uiso 0.40(2) 1 d . . P A 1
H20A H 1.1569 -0.2539 0.7697 0.060 Uiso 0.40(2) 1 calc R U P A 1
C19B C 1.1688(10) -0.2051(9) 0.6890(6) 0.053(4) Uiso 0.60(2) 1 d . . P A 2
H19B H 1.1185 -0.2110 0.6657 0.064 Uiso 0.60(2) 1 calc R U P A 2
C20B C 1.2000(13) -0.2591(13) 0.7172(9) 0.079(6) Uiso 0.60(2) 1 d . . P A 2
H20B H 1.1734 -0.3045 0.7134 0.095 Uiso 0.60(2) 1 calc R U P A 2

loop_
_atom_site_aniso_label
_atom_site_aniso_U_11
_atom_site_aniso_U_22
_atom_site_aniso_U_33
_atom_site_aniso_U_23
_atom_site_aniso_U_13
_atom_site_aniso_U_12
Zn1 0.0421(5) 0.0456(6) 0.0331(5) 0.0005(4) 0.0106(3) 0.0010(4)
O1 0.048(4) 0.059(4) 0.067(4) 0.028(3) 0.012(3) -0.001(3)
O2 0.046(4) 0.073(5) 0.097(5) 0.049(4) 0.013(4) 0.004(3)
O3 0.048(3) 0.050(3) 0.039(3) -0.003(3) 0.014(2) -0.009(3)
O4 0.049(3) 0.049(3) 0.038(3) -0.006(3) 0.012(2) -0.009(3)
O5 0.073(4) 0.081(5) 0.045(3) -0.018(3) 0.033(3) -0.040(4)
O6 0.075(5) 0.086(6) 0.041(3) 0.008(3) 0.002(3) -0.044(4)
O7 0.104(6) 0.074(5) 0.046(3) -0.020(4) 0.031(4) -0.042(5)
N1 0.060(4) 0.030(3) 0.031(3) 0.003(3) 0.013(3) 0.000(3)
N2 0.047(4) 0.035(4) 0.050(4) 0.002(3) 0.008(3) -0.001(3)
N3 0.053(4) 0.043(4) 0.051(4) 0.011(3) 0.008(3) 0.001(3)
N4 0.042(4) 0.042(4) 0.050(4) 0.013(3) 0.013(3) -0.005(3)
N5 0.046(4) 0.038(4) 0.058(4) 0.009(3) 0.007(3) -0.004(3)
N6 0.041(4) 0.070(5) 0.060(4) 0.021(4) 0.013(3) -0.012(4)
C1 0.052(5) 0.045(5) 0.032(4) 0.005(3) 0.017(3) -0.007(4)
C2 0.046(4) 0.046(5) 0.039(4) 0.010(4) 0.011(3) 0.010(4)
C3 0.035(4) 0.038(4) 0.041(4) 0.001(3) 0.007(3) 0.004(3)
C4 0.060(6) 0.054(5) 0.045(4) 0.017(4) 0.017(4) 0.009(4)
C5 0.057(5) 0.041(5) 0.056(5) 0.008(4) 0.022(4) -0.015(4)
C6 0.041(4) 0.047(5) 0.052(5) 0.013(4) 0.007(4) 0.009(4)
C7 0.047(5) 0.044(5) 0.052(5) 0.013(4) 0.012(4) -0.006(4)
C8 0.043(4) 0.036(4) 0.045(4) 0.002(4) 0.011(3) 0.001(3)
C9 0.059(5) 0.044(5) 0.048(4) 0.012(4) 0.021(4) 0.004(4)
C10 0.059(5) 0.047(5) 0.038(4) 0.007(4) 0.010(4) -0.007(4)
C11 0.039(4) 0.034(4) 0.045(4) -0.002(3) 0.003(3) -0.003(3)
C12 0.055(5) 0.026(4) 0.043(4) 0.003(3) 0.008(3) 0.002(3)
C13 0.045(4) 0.039(5) 0.038(4) 0.002(4) 0.016(3) -0.002(4)
C14 0.044(4) 0.047(5) 0.039(4) 0.005(4) 0.008(3) -0.005(4)
C15 0.064(6) 0.042(5) 0.042(4) 0.004(4) 0.017(4) -0.007(4)
C16 0.046(5) 0.039(4) 0.053(5) 0.001(4) 0.014(4) -0.010(4)
C17 0.068(7) 0.039(5) 0.088(7) 0.030(5) 0.023(6) 0.004(4)
C18 0.040(5) 0.056(6) 0.066(6) 0.004(5) 0.007(4) -0.005(4)
C21 0.049(5) 0.047(5) 0.033(4) 0.009(4) 0.004(3) 0.005(4)
C22 0.047(4) 0.046(5) 0.035(4) -0.008(4) 0.008(3) 0.006(4)
C23 0.030(4) 0.059(6) 0.052(5) -0.010(4) 0.016(3) -0.013(4)
C24 0.066(6) 0.054(5) 0.036(4) -0.009(4) 0.017(4) -0.017(4)
C25 0.056(5) 0.078(7) 0.038(4) -0.010(4) 0.019(4) -0.035(5)
C26 0.053(5) 0.066(6) 0.049(5) -0.002(5) 0.016(4) -0.016(5)
C27 0.061(5) 0.049(5) 0.041(4) -0.012(4) 0.016(4) -0.012(4)
C28 0.065(6) 0.063(6) 0.040(4) -0.008(4) 0.022(4) -0.016(5)
C29 0.080(7) 0.074(7) 0.053(5) -0.023(5) 0.029(5) -0.025(6)
C30 0.086(8) 0.087(8) 0.039(5) 0.003(5) 0.006(5) -0.020(6)
C31 0.039(4) 0.057(5) 0.055(5) -0.003(4) 0.030(4) -0.006(4)
C32 0.091(8) 0.064(6) 0.037(4) -0.011(4) 0.025(5) -0.028(6)
C33 0.073(7) 0.082(8) 0.060(6) -0.009(6) 0.034(5) -0.023(6)
C34 0.118(10) 0.066(7) 0.023(4) 0.002(4) 0.015(5) -0.030(7)

loop_
_atom_type_symbol
_atom_type_description
_atom_type_scat_dispersion_real
_atom_type_scat_dispersion_imag
_atom_type_scat_source
C C 0.0033 0.0016 'International Tables Vol C Tables 4.2.6.8 and 6.1.1.4'
H H 0.0000 0.0000 'International Tables Vol C Tables 4.2.6.8 and 6.1.1.4'
N N 0.0061 0.0033 'International Tables Vol C Tables 4.2.6.8 and 6.1.1.4'
O O 0.0106 0.0060 'International Tables Vol C Tables 4.2.6.8 and 6.1.1.4'
Zn Zn 0.2839 1.4301 'International Tables Vol C Tables 4.2.6.8 and 6.1.1.4'

loop_
_geom_angle_atom_site_label_1
_geom_angle_atom_site_label_2
_geom_angle_atom_site_label_3
_geom_angle
_geom_angle_site_symmetry_1
_geom_angle_site_symmetry_3
_geom_angle_publ_flag
N1 Zn1 O4 103.5(2) . . ?
N1 Zn1 N6 102.9(3) . 6_455 ?
O4 Zn1 N6 93.4(3) . 6_455 ?
N1 Zn1 O6 95.2(3) . 6_565 ?
O4 Zn1 O6 153.6(3) . 6_565 ?
N6 Zn1 O6 100.6(3) 6_455 6_565 ?
N1 Zn1 O7 152.1(3) . 6_565 ?
O4 Zn1 O7 98.5(3) . 6_565 ?
N6 Zn1 O7 92.6(3) 6_455 6_565 ?
O6 Zn1 O7 58.9(3) 6_565 6_565 ?
N1 Zn1 O3 91.0(2) . . ?
O4 Zn1 O3 59.3(2) . . ?
N6 Zn1 O3 151.8(3) 6_455 . ?
O6 Zn1 O3 102.4(2) 6_565 . ?
O7 Zn1 O3 85.6(2) 6_565 . ?
N1 Zn1 C21 99.1(3) . . ?
O4 Zn1 C21 29.9(3) . . ?
N6 Zn1 C21 122.9(3) 6_455 . ?
O6 Zn1 C21 129.1(3) 6_565 . ?
O7 Zn1 C21 91.4(3) 6_565 . ?
O3 Zn1 C21 29.4(2) . . ?
N1 Zn1 C34 123.1(4) . 6_565 ?
O4 Zn1 C34 127.6(3) . 6_565 ?
N6 Zn1 C34 97.8(3) 6_455 6_565 ?
O6 Zn1 C34 28.5(3) 6_565 6_565 ?
O7 Zn1 C34 30.4(4) 6_565 6_565 ?
O3 Zn1 C34 94.7(3) . 6_565 ?
C21 Zn1 C34 112.6(3) . 6_565 ?
C21 O3 Zn1 83.8(5) . . ?
C21 O4 Zn1 94.8(5) . . ?
C28 O5 C25 121.3(7) . . ?
C34 O6 Zn1 94.4(8) . 6_566 ?
C34 O7 Zn1 91.4(7) . 6_566 ?
C1 N1 C5 120.1(8) . . ?
C1 N1 Zn1 121.8(5) . . ?
C5 N1 Zn1 118.2(6) . . ?
C6 N2 N3 116.1(7) . . ?
N2 N3 C7 119.0(7) . . ?
N5 N4 C14 119.4(7) . . ?
C15 N5 N4 115.8(7) . . ?
C18 N6 C20B 114.6(12) . . ?
C18 N6 C20A 113.7(13) . . ?
C18 N6 Zn1 125.8(7) . 6_656 ?
C20B N6 Zn1 116.5(11) . 6_656 ?
C20A N6 Zn1 114.3(11) . 6_656 ?
N1 C1 C2 120.7(8) . . ?
C1 C2 C3 120.2(8) . . ?
C2 C3 C4 118.4(7) . . ?
C2 C3 C6 119.9(7) . . ?
C4 C3 C6 121.7(8) . . ?
C5 C4 C3 119.0(8) . . ?
C4 C5 N1 121.6(8) . . ?
N2 C6 C3 119.9(8) . . ?
O2 C7 N3 121.0(8) . . ?
O2 C7 C8 122.4(8) . . ?
N3 C7 C8 116.6(7) . . ?
C13 C8 C9 119.1(8) . . ?
C13 C8 C7 118.0(7) . . ?
C9 C8 C7 122.8(8) . . ?
C10 C9 C8 116.3(8) . . ?
C9 C10 C11 123.7(8) . . ?
C10 C11 C12 120.6(8) . . ?
C13 C12 C11 116.8(7) . . ?
C13 C12 C14 116.8(7) . . ?
C11 C12 C14 126.1(8) . . ?
C8 C13 C12 123.4(7) . . ?
O1 C14 N4 122.5(8) . . ?
O1 C14 C12 124.2(8) . . ?
N4 C14 C12 113.2(7) . . ?
N5 C15 C16 120.8(8) . . ?
C17 C16 C19A 115.6(12) . . ?
C17 C16 C19B 111.1(10) . . ?
C17 C16 C15 122.3(8) . . ?
C19A C16 C15 118.3(12) . . ?
C19B C16 C15 122.4(9) . . ?
C16 C17 C18 119.8(9) . . ?
N6 C18 C17 122.7(9) . . ?
O3 C21 O4 122.0(7) . . ?
O3 C21 C22 120.2(8) . . ?
O4 C21 C22 117.6(8) . . ?
O3 C21 Zn1 66.8(4) . . ?
O4 C21 Zn1 55.3(4) . . ?
C22 C21 Zn1 172.9(7) . . ?
C27 C22 C23 119.6(7) . . ?
C27 C22 C21 122.5(8) . . ?
C23 C22 C21 117.9(8) . . ?
C24 C23 C22 119.9(9) . . ?
C23 C24 C25 120.7(9) . . ?
C24 C25 O5 124.0(9) . . ?
C24 C25 C26 119.5(8) . . ?
O5 C25 C26 116.4(8) . . ?
C27 C26 C25 118.7(9) . . ?
C22 C27 C26 121.3(8) . . ?
O5 C28 C33 116.2(9) . . ?
O5 C28 C29 121.5(8) . . ?
C33 C28 C29 122.3(9) . . ?
C30 C29 C28 120.3(10) . . ?
C29 C30 C31 119.1(11) . . ?
C32 C31 C30 117.9(9) . . ?
C32 C31 C34 120.6(9) . . ?
C30 C31 C34 121.4(9) . . ?
C31 C32 C33 124.2(10) . . ?
C28 C33 C32 116.1(10) . . ?
O6 C34 O7 115.2(10) . . ?
O6 C34 C31 123.1(11) . . ?
O7 C34 C31 121.4(11) . . ?
O6 C34 Zn1 57.0(6) . 6_566 ?
O7 C34 Zn1 58.2(5) . 6_566 ?
C31 C34 Zn1 175.5(8) . 6_566 ?
C20A C19A C16 119(2) . . ?
C19A C20A N6 121(2) . . ?
C20B C19B C16 121.2(16) . . ?
C19B C20B N6 121(2) . . ?

loop_
_geom_bond_atom_site_label_1
_geom_bond_atom_site_label_2
_geom_bond_distance
_geom_bond_site_symmetry_2
_geom_bond_publ_flag
Zn1 N1 2.071(7) . ?
Zn1 O4 2.078(5) . ?
Zn1 N6 2.079(8) 6_455 ?
Zn1 O6 2.137(9) 6_565 ?
Zn1 O7 2.159(7) 6_565 ?
Zn1 O3 2.327(6) . ?
Zn1 C21 2.518(8) . ?
Zn1 C34 2.539(10) 6_565 ?
O1 C14 1.192(10) . ?
O2 C7 1.214(10) . ?
O3 C21 1.242(10) . ?
O4 C21 1.260(10) . ?
O5 C28 1.387(11) . ?
O5 C25 1.374(10) . ?
O6 C34 1.217(14) . ?
O6 Zn1 2.137(9) 6_566 ?
O7 C34 1.284(15) . ?
O7 Zn1 2.159(7) 6_566 ?
N1 C1 1.338(10) . ?
N1 C5 1.354(11) . ?
N2 C6 1.262(11) . ?
N2 N3 1.337(10) . ?
N3 C7 1.384(11) . ?
N4 N5 1.338(10) . ?
N4 C14 1.409(11) . ?
N5 C15 1.264(12) . ?
N6 C18 1.329(12) . ?
N6 C20B 1.34(2) . ?
N6 C20A 1.41(2) . ?
N6 Zn1 2.079(8) 6_656 ?
C1 C2 1.373(12) . ?
C2 C3 1.396(11) . ?
C3 C4 1.386(12) . ?
C3 C6 1.488(11) . ?
C4 C5 1.377(13) . ?
C7 C8 1.481(12) . ?
C8 C13 1.382(12) . ?
C8 C9 1.444(12) . ?
C9 C10 1.369(13) . ?
C10 C11 1.387(12) . ?
C11 C12 1.386(12) . ?
C12 C13 1.393(12) . ?
C12 C14 1.475(11) . ?
C15 C16 1.478(13) . ?
C16 C17 1.321(14) . ?
C16 C19A 1.46(3) . ?
C16 C19B 1.495(19) . ?
C17 C18 1.377(14) . ?
C21 C22 1.512(11) . ?
C22 C27 1.361(13) . ?
C22 C23 1.388(12) . ?
C23 C24 1.366(11) . ?
C24 C25 1.380(13) . ?
C25 C26 1.399(14) . ?
C26 C27 1.383(12) . ?
C28 C33 1.380(14) . ?
C28 C29 1.384(15) . ?
C29 C30 1.374(15) . ?
C30 C31 1.418(14) . ?
C31 C32 1.369(14) . ?
C31 C34 1.448(14) . ?
C32 C33 1.381(14) . ?
C34 Zn1 2.539(10) 6_566 ?
C19A C20A 1.32(3) . ?
C19B C20B 1.29(3) . ?
